data_1550004
loop_
_publ_author_name
'K\"ogel, Julius F'
'Timoshkin, Alexey Y.'
'Schr\"oder, Artem'
'Lork, Enno'
'Beckmann, Jens'

_publ_section_title
;
 Al(OCArF3)<sub>3</sub> - a thermally stable Lewis superacid.
;
_journal_issue 43
_journal_name_full 'Chemical science'
_journal_page_first 8178
_journal_page_last 8183
_journal_paper_doi 10.1039/c8sc02981d
_journal_volume 9
_journal_year 2018
_chemical_absolute_configuration ad
_chemical_formula_moiety 'C10 H10 Fe, Al C57 F46 O3'
_chemical_formula_sum 'C67 H10 Al F46 Fe O3'
_chemical_formula_weight 1819.58
_space_group_crystal_system triclinic
_space_group_IT_number 1
_space_group_name_Hall 'P 1'
_space_group_name_H-M_alt 'P 1'
_symmetry_space_group_name_Hall 'P 1'
_symmetry_space_group_name_H-M 'P 1'
_atom_sites_solution_hydrogens geom
_atom_sites_solution_primary dual
_audit_creation_date 2018-02-03
_audit_creation_method
;
Olex2 1.2
(compiled 2017.08.10 svn.r3458 for OlexSys, GUI svn.r5381)
;
_audit_update_record
;
2018-08-24 deposited with the CCDC.
2018-10-02 downloaded from the CCDC.
;
_cell_angle_alpha 97.981(2)
_cell_angle_beta 101.382(2)
_cell_angle_gamma 98.800(2)
_cell_formula_units_Z 1
_cell_length_a 11.6429(4)
_cell_length_b 11.6834(4)
_cell_length_c 12.0655(4)
_cell_measurement_reflns_used 9922
_cell_measurement_temperature 100.0
_cell_measurement_theta_max 28.23
_cell_measurement_theta_min 2.27
_cell_volume 1565.64(9)
_computing_cell_refinement 'SAINT V8.38A (?, 2016)'
_computing_data_reduction 'SAINT V8.38A (?, 2016)'
_computing_molecular_graphics 'Olex2 (Dolomanov et al., 2009)'
_computing_publication_material 'Olex2 (Dolomanov et al., 2009)'
_computing_structure_refinement 'XL (Sheldrick, 2008)'
_computing_structure_solution 'XT (Sheldrick, 2015)'
_diffrn_ambient_temperature 100.0
_diffrn_detector 'Bruker PHOTON area detector'
_diffrn_detector_area_resol_mean 7.9
_diffrn_detector_type 'CMOS area detector'
_diffrn_measured_fraction_theta_full 0.998
_diffrn_measured_fraction_theta_max 0.988
_diffrn_measurement_device 'three-circle diffractometer'
_diffrn_measurement_device_type 'Bruker D8 Venture area detector'
_diffrn_measurement_method '\w and \f scans'
_diffrn_radiation_monochromator 'mirror optics'
_diffrn_radiation_probe x-ray
_diffrn_radiation_type MoK\a
_diffrn_radiation_wavelength 0.71073
_diffrn_reflns_av_R_equivalents 0.0716
_diffrn_reflns_av_unetI/netI 0.0957
_diffrn_reflns_Laue_measured_fraction_full 0.998
_diffrn_reflns_Laue_measured_fraction_max 0.988
_diffrn_reflns_limit_h_max 15
_diffrn_reflns_limit_h_min -15
_diffrn_reflns_limit_k_max 15
_diffrn_reflns_limit_k_min -15
_diffrn_reflns_limit_l_max 16
_diffrn_reflns_limit_l_min -16
_diffrn_reflns_number 36831
_diffrn_reflns_point_group_measured_fraction_full 0.995
_diffrn_reflns_point_group_measured_fraction_max 0.979
_diffrn_reflns_theta_full 25.242
_diffrn_reflns_theta_max 28.465
_diffrn_reflns_theta_min 2.222
_diffrn_source 'microfocus sealed X-ray tube'
_diffrn_source_type 'Incoatec I\ms'
_diffrn_standards_number 0
_exptl_absorpt_coefficient_mu 0.445
_exptl_absorpt_correction_T_max 0.7457
_exptl_absorpt_correction_T_min 0.6743
_exptl_absorpt_correction_type multi-scan
_exptl_absorpt_process_details
'SADABS-2016/2 (Bruker,2016/2) was used for absorption correction. wR2(int) was 0.0994 before and 0.0737 after correction. The Ratio of minimum to maximum transmission is 0.9043. The \l/2 correction factor is Not present.'
_exptl_crystal_colour blue
_exptl_crystal_colour_primary blue
_exptl_crystal_density_diffrn 1.930
_exptl_crystal_description block
_exptl_crystal_F_000 889
_exptl_crystal_recrystallization_method 'Re-crystallisation from solvent: Dichloromethane / Hexane'
_exptl_crystal_size_max 0.15
_exptl_crystal_size_mid 0.15
_exptl_crystal_size_min 0.1
_refine_diff_density_max 0.653
_refine_diff_density_min -0.505
_refine_diff_density_rms 0.095
_refine_ls_abs_structure_details
;
 Flack x determined using 4173 quotients [(I+)-(I-)]/[(I+)+(I-)]
 (Parsons, Flack and Wagner, Acta Cryst. B69 (2013) 249-259).
;
_refine_ls_abs_structure_Flack 0.018(11)
_refine_ls_extinction_method none
_refine_ls_goodness_of_fit_ref 1.023
_refine_ls_hydrogen_treatment constr
_refine_ls_matrix_type full
_refine_ls_number_parameters 1063
_refine_ls_number_reflns 15488
_refine_ls_number_restraints 3
_refine_ls_restrained_S_all 1.023
_refine_ls_R_factor_all 0.0918
_refine_ls_R_factor_gt 0.0539
_refine_ls_shift/su_max 0.000
_refine_ls_shift/su_mean 0.000
_refine_ls_structure_factor_coef Fsqd
_refine_ls_weighting_details 'w=1/[\s^2^(Fo^2^)+(0.0656P)^2^+0.0856P] where P=(Fo^2^+2Fc^2^)/3'
_refine_ls_weighting_scheme calc
_refine_ls_wR_factor_gt 0.1199
_refine_ls_wR_factor_ref 0.1377
_reflns_Friedel_coverage 0.982
_reflns_Friedel_fraction_full 0.991
_reflns_Friedel_fraction_max 0.970
_reflns_number_gt 11028
_reflns_number_total 15488
_reflns_threshold_expression 'I > 2\s(I)'
_cod_data_source_file c8sc02981d2.cif
_cod_data_source_block koegelj180103_0m_a
_cod_depositor_comments 'Adding full bibliography for 1550001--1550014.cif.'
_cod_database_code 1550004
_shelx_shelxl_version_number 2016/6
_shelx_space_group_comment
;
The symmetry employed for this shelxl refinement is uniquely defined
by the following loop, which should always be used as a source of
symmetry information in preference to the above space-group names.
They are only intended as comments.
;
_olex2_refinement_description
;
1. Fixed Uiso
 At 1.2 times of:
  All C(H) groups
2.a Aromatic/amide H refined with riding coordinates:
 C100(H100), C101(H101), C102(H102), C103(H103), C104(H104), C105(H105),
 C106(H106), C107(H107), C108(H108), C109(H109)
;
_olex2_submission_special_instructions 'No special instructions were received'

loop_
_space_group_symop_operation_xyz
'x, y, z'

loop_
_atom_site_label
_atom_site_type_symbol
_atom_site_fract_x
_atom_site_fract_y
_atom_site_fract_z
_atom_site_U_iso_or_equiv
_atom_site_adp_type
_atom_site_occupancy
_atom_site_site_symmetry_order
_atom_site_calc_flag
_atom_site_refinement_flags_posn
Fe01 Fe 0.08252(9) 0.08765(8) 0.11207(8) 0.0231(2) Uani 1 1 d .
C100 C 0.0213(8) 0.0279(8) 0.2483(7) 0.040(2) Uani 1 1 d .
H100 H -0.003178 -0.052139 0.253786 0.048 Uiso 1 1 calc R
C101 C 0.1367(10) 0.0922(9) 0.2878(7) 0.048(2) Uani 1 1 d .
H101 H 0.204595 0.063663 0.322919 0.057 Uiso 1 1 calc R
C102 C 0.1344(10) 0.2061(8) 0.2664(7) 0.048(2) Uani 1 1 d .
H102 H 0.200700 0.269319 0.285324 0.057 Uiso 1 1 calc R
C103 C 0.0182(10) 0.2116(9) 0.2124(8) 0.051(3) Uani 1 1 d .
H103 H -0.008072 0.279307 0.188673 0.061 Uiso 1 1 calc R
C104 C -0.0535(9) 0.0997(9) 0.1990(8) 0.045(2) Uani 1 1 d .
H104 H -0.135941 0.077299 0.163728 0.054 Uiso 1 1 calc R
C105 C 0.2091(8) 0.0398(9) 0.0227(7) 0.044(2) Uani 1 1 d .
H105 H 0.288606 0.034866 0.056916 0.052 Uiso 1 1 calc R
C106 C 0.1113(9) -0.0508(9) -0.0023(8) 0.048(2) Uani 1 1 d .
H106 H 0.111754 -0.128808 0.011471 0.058 Uiso 1 1 calc R
C107 C 0.0101(9) -0.0064(10) -0.0523(7) 0.049(2) Uani 1 1 d .
H107 H -0.069388 -0.049119 -0.076841 0.058 Uiso 1 1 calc R
C108 C 0.0474(9) 0.1097(10) -0.0588(7) 0.050(3) Uani 1 1 d .
H108 H -0.001608 0.160507 -0.090117 0.060 Uiso 1 1 calc R
C109 C 0.1705(10) 0.1399(9) -0.0112(8) 0.051(3) Uani 1 1 d .
H109 H 0.218939 0.215036 -0.003451 0.062 Uiso 1 1 calc R
Al1 Al 0.56083(16) 0.57289(16) 0.58260(15) 0.0141(4) Uani 1 1 d .
F1 F 0.6675(3) 0.6755(3) 0.6736(3) 0.0172(7) Uani 1 1 d .
F11 F 0.4188(4) 0.2569(4) 0.6551(4) 0.0309(10) Uani 1 1 d .
F12 F 0.3689(4) 0.1445(4) 0.8200(4) 0.0409(12) Uani 1 1 d .
F13 F 0.5460(4) 0.1014(4) 0.9831(4) 0.0360(11) Uani 1 1 d .
F14 F 0.7786(4) 0.1761(3) 0.9763(3) 0.0247(9) Uani 1 1 d .
F15 F 0.8316(3) 0.2992(3) 0.8227(3) 0.0219(8) Uani 1 1 d .
F21 F 0.7256(3) 0.5030(3) 0.8648(3) 0.0204(8) Uani 1 1 d .
F22 F 0.9055(4) 0.6820(4) 0.9352(3) 0.0275(9) Uani 1 1 d .
F23 F 1.0541(3) 0.7400(4) 0.7963(4) 0.0279(9) Uani 1 1 d .
F24 F 1.0170(3) 0.6087(4) 0.5818(3) 0.0266(9) Uani 1 1 d .
F25 F 0.8325(4) 0.4384(3) 0.5044(3) 0.0248(9) Uani 1 1 d .
F31 F 0.8357(4) 0.2406(4) 0.6011(3) 0.0260(9) Uani 1 1 d .
F32 F 0.8299(4) 0.0904(4) 0.4131(4) 0.0390(12) Uani 1 1 d .
F33 F 0.6362(5) 0.0454(4) 0.2347(4) 0.0451(13) Uani 1 1 d .
F34 F 0.4438(5) 0.1479(4) 0.2557(4) 0.0438(12) Uani 1 1 d .
F35 F 0.4467(4) 0.2958(4) 0.4391(4) 0.0292(9) Uani 1 1 d .
F41 F 0.2368(4) 0.6296(4) 0.4387(3) 0.0267(9) Uani 1 1 d .
F42 F 0.1169(4) 0.7873(4) 0.3647(3) 0.0329(10) Uani 1 1 d .
F43 F 0.0750(4) 0.9639(4) 0.5135(4) 0.0310(10) Uani 1 1 d .
F44 F 0.1665(3) 0.9820(3) 0.7424(3) 0.0234(8) Uani 1 1 d .
F45 F 0.3018(3) 0.8371(3) 0.8193(3) 0.0201(8) Uani 1 1 d .
F51 F 0.5031(3) 0.8643(3) 0.7256(3) 0.0191(8) Uani 1 1 d .
F52 F 0.6888(3) 0.9383(3) 0.8996(3) 0.0252(9) Uani 1 1 d .
F53 F 0.7440(3) 0.8028(4) 1.0600(3) 0.0256(9) Uani 1 1 d .
F54 F 0.6098(4) 0.5821(4) 1.0343(3) 0.0250(9) Uani 1 1 d .
F55 F 0.4367(3) 0.4999(3) 0.8565(3) 0.0226(8) Uani 1 1 d .
F61 F 0.2792(4) 0.4128(4) 0.4984(3) 0.0283(9) Uani 1 1 d .
F62 F 0.1416(4) 0.2256(4) 0.5299(4) 0.0369(11) Uani 1 1 d .
F63 F 0.0545(4) 0.2237(4) 0.7211(4) 0.0329(10) Uani 1 1 d .
F64 F 0.1001(4) 0.4236(4) 0.8802(4) 0.0336(10) Uani 1 1 d .
F65 F 0.2395(4) 0.6154(4) 0.8523(3) 0.0258(9) Uani 1 1 d .
F71 F 0.5788(4) 0.4073(3) 0.2662(3) 0.0267(9) Uani 1 1 d .
F72 F 0.7271(5) 0.3195(4) 0.1551(4) 0.0381(11) Uani 1 1 d .
F73 F 0.9099(4) 0.4630(5) 0.1048(4) 0.0394(12) Uani 1 1 d .
F74 F 0.9424(4) 0.6994(4) 0.1773(3) 0.0330(10) Uani 1 1 d .
F75 F 0.8049(4) 0.7911(3) 0.3006(3) 0.0241(9) Uani 1 1 d .
F81 F 0.8352(3) 0.7133(3) 0.5023(3) 0.0204(8) Uani 1 1 d .
F82 F 0.9120(4) 0.8973(4) 0.6684(3) 0.0278(9) Uani 1 1 d .
F83 F 0.7690(4) 1.0524(4) 0.7110(4) 0.0321(10) Uani 1 1 d .
F84 F 0.5439(4) 1.0193(4) 0.5782(4) 0.0293(10) Uani 1 1 d .
F85 F 0.4610(4) 0.8349(3) 0.4151(3) 0.0258(9) Uani 1 1 d .
F91 F 0.5722(4) 0.8012(3) 0.2118(3) 0.0245(9) Uani 1 1 d .
F92 F 0.3697(4) 0.8119(4) 0.0678(4) 0.0343(11) Uani 1 1 d .
F93 F 0.1654(4) 0.6576(4) 0.0586(4) 0.0351(11) Uani 1 1 d .
F94 F 0.1745(4) 0.4825(4) 0.1849(4) 0.0356(10) Uani 1 1 d .
F95 F 0.3712(4) 0.4683(4) 0.3266(3) 0.0263(9) Uani 1 1 d .
O1 O 0.5640(4) 0.4368(4) 0.6257(4) 0.0169(9) Uani 1 1 d .
O2 O 0.4239(4) 0.6119(4) 0.5868(4) 0.0154(9) Uani 1 1 d .
O3 O 0.5866(4) 0.5660(4) 0.4449(4) 0.0171(9) Uani 1 1 d .
C1 C 0.6524(6) 0.3679(5) 0.6411(5) 0.0149(12) Uani 1 1 d .
C2 C 0.3594(6) 0.6352(6) 0.6698(5) 0.0156(13) Uani 1 1 d .
C3 C 0.6006(6) 0.6441(6) 0.3700(5) 0.0178(13) Uani 1 1 d .
C10 C 0.6280(6) 0.2920(5) 0.7336(5) 0.0147(12) Uani 1 1 d .
C11 C 0.5099(6) 0.2460(6) 0.7364(6) 0.0214(14) Uani 1 1 d .
C12 C 0.4831(6) 0.1829(6) 0.8193(6) 0.0250(15) Uani 1 1 d .
C13 C 0.5720(7) 0.1611(6) 0.9030(6) 0.0235(15) Uani 1 1 d .
C14 C 0.6905(6) 0.2000(6) 0.8995(6) 0.0201(14) Uani 1 1 d .
C15 C 0.7136(6) 0.2633(6) 0.8165(5) 0.0185(13) Uani 1 1 d .
C20 C 0.7726(6) 0.4557(5) 0.6836(6) 0.0159(13) Uani 1 1 d .
C21 C 0.7960(6) 0.5234(6) 0.7921(6) 0.0186(13) Uani 1 1 d .
C22 C 0.8910(6) 0.6163(6) 0.8304(6) 0.0218(14) Uani 1 1 d .
C23 C 0.9653(6) 0.6469(6) 0.7607(6) 0.0215(14) Uani 1 1 d .
C24 C 0.9454(6) 0.5816(6) 0.6523(6) 0.0213(14) Uani 1 1 d .
C25 C 0.8490(6) 0.4904(6) 0.6142(6) 0.0192(14) Uani 1 1 d .
C30 C 0.6448(6) 0.2804(6) 0.5307(6) 0.0190(13) Uani 1 1 d .
C31 C 0.7382(6) 0.2205(6) 0.5173(6) 0.0216(14) Uani 1 1 d .
C32 C 0.7354(7) 0.1419(6) 0.4202(6) 0.0287(17) Uani 1 1 d .
C33 C 0.6377(8) 0.1192(6) 0.3308(6) 0.0309(18) Uani 1 1 d .
C34 C 0.5429(7) 0.1727(7) 0.3411(6) 0.0298(17) Uani 1 1 d .
C35 C 0.5446(6) 0.2512(6) 0.4390(6) 0.0207(14) Uani 1 1 d .
C40 C 0.2816(5) 0.7276(6) 0.6331(5) 0.0141(12) Uani 1 1 d .
C41 C 0.2298(6) 0.7190(6) 0.5172(5) 0.0165(13) Uani 1 1 d .
C42 C 0.1633(6) 0.7994(6) 0.4766(6) 0.0235(15) Uani 1 1 d .
C43 C 0.1424(6) 0.8884(6) 0.5530(6) 0.0209(14) Uani 1 1 d .
C44 C 0.1889(6) 0.8972(6) 0.6666(6) 0.0185(13) Uani 1 1 d .
C45 C 0.2581(6) 0.8197(6) 0.7061(5) 0.0169(13) Uani 1 1 d .
C50 C 0.4536(5) 0.6814(6) 0.7844(5) 0.0167(13) Uani 1 1 d .
C51 C 0.5242(6) 0.7923(6) 0.8014(5) 0.0173(13) Uani 1 1 d .
C52 C 0.6204(6) 0.8327(6) 0.8919(6) 0.0181(13) Uani 1 1 d .
C53 C 0.6509(6) 0.7642(6) 0.9726(6) 0.0216(14) Uani 1 1 d .
C54 C 0.5828(6) 0.6529(6) 0.9586(5) 0.0200(14) Uani 1 1 d .
C55 C 0.4894(6) 0.6130(6) 0.8651(5) 0.0177(13) Uani 1 1 d .
C60 C 0.2693(5) 0.5246(6) 0.6764(5) 0.0172(13) Uani 1 1 d .
C61 C 0.2390(6) 0.4220(6) 0.5947(6) 0.0208(14) Uani 1 1 d .
C62 C 0.1661(7) 0.3219(6) 0.6084(6) 0.0238(15) Uani 1 1 d .
C63 C 0.1197(6) 0.3206(7) 0.7039(6) 0.0257(16) Uani 1 1 d .
C64 C 0.1432(6) 0.4232(6) 0.7849(6) 0.0213(14) Uani 1 1 d .
C65 C 0.2160(6) 0.5212(6) 0.7693(6) 0.0194(13) Uani 1 1 d .
C70 C 0.6884(6) 0.6036(6) 0.2970(5) 0.0165(13) Uani 1 1 d .
C71 C 0.6710(6) 0.4817(6) 0.2530(6) 0.0208(14) Uani 1 1 d .
C72 C 0.7468(7) 0.4363(6) 0.1931(6) 0.0244(15) Uani 1 1 d .
C73 C 0.8390(7) 0.5087(7) 0.1671(6) 0.0261(16) Uani 1 1 d .
C74 C 0.8550(6) 0.6265(7) 0.2043(6) 0.0219(15) Uani 1 1 d .
C75 C 0.7813(6) 0.6721(6) 0.2677(5) 0.0176(13) Uani 1 1 d .
C80 C 0.6468(6) 0.7661(6) 0.4453(5) 0.0174(13) Uani 1 1 d .
C81 C 0.7617(6) 0.7901(6) 0.5147(6) 0.0185(13) Uani 1 1 d .
C82 C 0.8033(6) 0.8832(6) 0.6007(6) 0.0227(14) Uani 1 1 d .
C83 C 0.7292(7) 0.9621(6) 0.6237(6) 0.0228(15) Uani 1 1 d .
C84 C 0.6173(7) 0.9439(6) 0.5568(6) 0.0262(16) Uani 1 1 d .
C85 C 0.5761(6) 0.8481(6) 0.4705(5) 0.0192(14) Uani 1 1 d .
C90 C 0.4821(6) 0.6391(6) 0.2812(5) 0.0166(13) Uani 1 1 d .
C91 C 0.4743(6) 0.7200(6) 0.2073(6) 0.0204(14) Uani 1 1 d .
C92 C 0.3704(7) 0.7267(6) 0.1317(6) 0.0240(15) Uani 1 1 d .
C93 C 0.2693(6) 0.6493(7) 0.1272(6) 0.0259(16) Uani 1 1 d .
C94 C 0.2738(6) 0.5619(7) 0.1926(6) 0.0256(15) Uani 1 1 d .
C95 C 0.3782(6) 0.5574(6) 0.2684(6) 0.0213(14) Uani 1 1 d .

loop_
_atom_site_aniso_label
_atom_site_aniso_U_11
_atom_site_aniso_U_22
_atom_site_aniso_U_33
_atom_site_aniso_U_23
_atom_site_aniso_U_13
_atom_site_aniso_U_12
Fe01 0.0280(6) 0.0226(5) 0.0197(5) 0.0046(4) 0.0067(4) 0.0056(4)
C100 0.051(6) 0.044(5) 0.032(5) 0.017(4) 0.017(4) 0.010(4)
C101 0.063(7) 0.062(6) 0.023(4) 0.013(4) 0.008(4) 0.019(5)
C102 0.069(7) 0.035(5) 0.030(5) -0.013(4) 0.016(5) -0.007(5)
C103 0.086(8) 0.048(6) 0.040(5) 0.014(4) 0.034(5) 0.044(6)
C104 0.049(5) 0.063(7) 0.035(5) 0.017(4) 0.026(4) 0.018(5)
C105 0.038(5) 0.069(6) 0.026(4) -0.007(4) 0.010(4) 0.026(5)
C106 0.058(6) 0.047(6) 0.034(5) -0.009(4) 0.003(4) 0.017(5)
C107 0.040(5) 0.071(7) 0.029(5) -0.007(5) 0.007(4) 0.008(5)
C108 0.063(7) 0.080(8) 0.028(5) 0.030(5) 0.023(4) 0.044(6)
C109 0.075(7) 0.044(6) 0.046(6) 0.008(4) 0.043(5) 0.008(5)
Al1 0.0161(9) 0.0135(9) 0.0141(10) 0.0037(7) 0.0048(7) 0.0035(8)
F1 0.0178(18) 0.0166(19) 0.0170(18) 0.0018(14) 0.0052(15) 0.0023(15)
F11 0.018(2) 0.032(2) 0.042(3) 0.018(2) -0.0002(18) -0.0016(18)
F12 0.024(2) 0.046(3) 0.061(3) 0.030(3) 0.018(2) 0.000(2)
F13 0.045(3) 0.037(3) 0.034(3) 0.022(2) 0.018(2) 0.008(2)
F14 0.033(2) 0.021(2) 0.021(2) 0.0074(16) 0.0016(17) 0.0101(18)
F15 0.0203(19) 0.023(2) 0.024(2) 0.0077(16) 0.0063(16) 0.0051(16)
F21 0.024(2) 0.0141(19) 0.023(2) 0.0006(15) 0.0081(16) 0.0000(16)
F22 0.028(2) 0.024(2) 0.025(2) -0.0044(17) 0.0012(17) -0.0003(18)
F23 0.017(2) 0.025(2) 0.036(2) 0.0019(18) 0.0023(17) -0.0059(17)
F24 0.022(2) 0.032(2) 0.033(2) 0.0135(18) 0.0141(18) 0.0067(18)
F25 0.027(2) 0.029(2) 0.020(2) 0.0056(17) 0.0095(17) 0.0047(18)
F31 0.029(2) 0.028(2) 0.026(2) 0.0057(17) 0.0094(18) 0.0138(18)
F32 0.054(3) 0.034(3) 0.039(3) 0.005(2) 0.027(2) 0.022(2)
F33 0.077(4) 0.032(3) 0.028(3) -0.004(2) 0.021(2) 0.011(3)
F34 0.056(3) 0.032(3) 0.028(2) -0.009(2) -0.008(2) -0.001(2)
F35 0.023(2) 0.024(2) 0.035(2) -0.0001(18) -0.0027(17) 0.0046(17)
F41 0.028(2) 0.033(2) 0.018(2) -0.0006(17) -0.0014(17) 0.0129(19)
F42 0.039(3) 0.045(3) 0.017(2) 0.0104(19) -0.0024(18) 0.019(2)
F43 0.036(2) 0.029(2) 0.033(2) 0.0108(19) 0.0031(19) 0.019(2)
F44 0.023(2) 0.021(2) 0.026(2) 0.0000(16) 0.0040(17) 0.0087(17)
F45 0.022(2) 0.023(2) 0.014(2) 0.0004(16) 0.0016(15) 0.0070(16)
F51 0.0186(19) 0.0174(19) 0.022(2) 0.0083(15) 0.0035(15) 0.0016(15)
F52 0.023(2) 0.020(2) 0.027(2) 0.0015(17) -0.0002(17) -0.0006(17)
F53 0.022(2) 0.029(2) 0.019(2) 0.0010(17) -0.0034(16) 0.0003(18)
F54 0.027(2) 0.032(2) 0.018(2) 0.0102(17) 0.0023(16) 0.0092(18)
F55 0.025(2) 0.0156(19) 0.024(2) 0.0054(16) -0.0020(16) 0.0015(16)
F61 0.035(2) 0.026(2) 0.018(2) -0.0019(17) 0.0080(18) -0.0081(19)
F62 0.049(3) 0.024(2) 0.030(2) -0.0028(19) 0.010(2) -0.010(2)
F63 0.032(2) 0.029(2) 0.039(3) 0.019(2) 0.011(2) -0.0055(19)
F64 0.036(2) 0.037(3) 0.034(2) 0.014(2) 0.022(2) 0.002(2)
F65 0.032(2) 0.022(2) 0.027(2) 0.0028(17) 0.0162(18) 0.0048(18)
F71 0.043(3) 0.016(2) 0.024(2) 0.0014(16) 0.0155(19) 0.0038(18)
F72 0.059(3) 0.027(2) 0.032(2) -0.0035(19) 0.014(2) 0.021(2)
F73 0.036(3) 0.057(3) 0.034(3) 0.001(2) 0.017(2) 0.028(2)
F74 0.021(2) 0.055(3) 0.024(2) 0.007(2) 0.0096(18) 0.001(2)
F75 0.027(2) 0.024(2) 0.022(2) 0.0056(17) 0.0094(17) 0.0000(17)
F81 0.0206(19) 0.020(2) 0.021(2) 0.0011(16) 0.0042(16) 0.0080(16)
F82 0.028(2) 0.027(2) 0.023(2) -0.0031(17) 0.0013(17) 0.0003(18)
F83 0.047(3) 0.019(2) 0.027(2) -0.0068(17) 0.012(2) -0.0028(19)
F84 0.043(3) 0.020(2) 0.034(2) 0.0059(18) 0.021(2) 0.0150(19)
F85 0.026(2) 0.025(2) 0.028(2) 0.0045(17) 0.0062(17) 0.0104(18)
F91 0.026(2) 0.024(2) 0.026(2) 0.0127(17) 0.0076(17) 0.0043(17)
F92 0.041(3) 0.039(3) 0.029(2) 0.020(2) 0.005(2) 0.016(2)
F93 0.023(2) 0.059(3) 0.025(2) 0.010(2) 0.0014(18) 0.015(2)
F94 0.021(2) 0.048(3) 0.033(2) 0.008(2) -0.0001(18) -0.004(2)
F95 0.027(2) 0.029(2) 0.021(2) 0.0084(18) 0.0028(17) -0.0010(18)
O1 0.017(2) 0.014(2) 0.022(2) 0.0062(18) 0.0037(18) 0.0052(18)
O2 0.018(2) 0.016(2) 0.014(2) 0.0017(17) 0.0062(17) 0.0069(18)
O3 0.018(2) 0.018(2) 0.017(2) 0.0071(18) 0.0052(18) 0.0046(19)
C1 0.017(3) 0.008(3) 0.019(3) 0.001(2) 0.004(2) 0.002(2)
C2 0.016(3) 0.017(3) 0.015(3) 0.005(3) 0.003(2) 0.004(3)
C3 0.019(3) 0.024(4) 0.013(3) 0.006(3) 0.008(3) 0.005(3)
C10 0.018(3) 0.011(3) 0.015(3) 0.001(2) 0.004(2) -0.001(2)
C11 0.027(4) 0.020(3) 0.018(3) 0.007(3) 0.002(3) 0.007(3)
C12 0.019(3) 0.020(4) 0.036(4) 0.007(3) 0.010(3) -0.004(3)
C13 0.031(4) 0.021(4) 0.025(4) 0.009(3) 0.014(3) 0.008(3)
C14 0.029(4) 0.015(3) 0.017(3) 0.001(3) 0.005(3) 0.007(3)
C15 0.027(4) 0.015(3) 0.014(3) -0.001(2) 0.005(3) 0.007(3)
C20 0.015(3) 0.011(3) 0.021(3) 0.003(2) 0.004(2) 0.001(2)
C21 0.014(3) 0.018(3) 0.027(4) 0.009(3) 0.007(3) 0.004(3)
C22 0.020(3) 0.022(4) 0.022(4) 0.006(3) -0.001(3) 0.006(3)
C23 0.012(3) 0.017(3) 0.034(4) 0.005(3) 0.002(3) 0.000(3)
C24 0.015(3) 0.029(4) 0.024(4) 0.013(3) 0.006(3) 0.005(3)
C25 0.022(3) 0.019(3) 0.019(3) 0.006(3) 0.007(3) 0.007(3)
C30 0.027(4) 0.014(3) 0.018(3) 0.006(3) 0.009(3) 0.004(3)
C31 0.028(4) 0.020(3) 0.022(4) 0.009(3) 0.011(3) 0.007(3)
C32 0.050(5) 0.016(3) 0.028(4) 0.006(3) 0.021(4) 0.013(3)
C33 0.062(5) 0.012(3) 0.020(4) 0.000(3) 0.016(4) 0.003(3)
C34 0.039(4) 0.024(4) 0.023(4) 0.003(3) 0.001(3) 0.001(3)
C35 0.024(4) 0.012(3) 0.023(4) -0.002(3) 0.004(3) 0.002(3)
C40 0.014(3) 0.013(3) 0.014(3) 0.004(2) 0.002(2) 0.001(2)
C41 0.018(3) 0.019(3) 0.016(3) 0.004(3) 0.009(2) 0.005(3)
C42 0.026(4) 0.026(4) 0.019(3) 0.009(3) 0.002(3) 0.005(3)
C43 0.020(3) 0.019(3) 0.027(4) 0.010(3) 0.006(3) 0.006(3)
C44 0.020(3) 0.014(3) 0.021(3) 0.002(3) 0.005(3) 0.002(3)
C45 0.013(3) 0.021(3) 0.016(3) 0.003(3) 0.003(2) 0.001(3)
C50 0.015(3) 0.026(4) 0.011(3) 0.002(3) 0.005(2) 0.006(3)
C51 0.021(3) 0.022(3) 0.012(3) 0.003(3) 0.008(3) 0.009(3)
C52 0.016(3) 0.016(3) 0.023(3) 0.002(3) 0.006(3) 0.002(3)
C53 0.022(3) 0.029(4) 0.013(3) -0.003(3) 0.003(3) 0.010(3)
C54 0.026(3) 0.026(4) 0.012(3) 0.007(3) 0.006(3) 0.011(3)
C55 0.017(3) 0.022(3) 0.018(3) 0.006(3) 0.008(3) 0.009(3)
C60 0.011(3) 0.023(3) 0.018(3) 0.007(3) 0.001(2) 0.002(3)
C61 0.016(3) 0.027(4) 0.017(3) 0.002(3) 0.004(3) 0.000(3)
C62 0.028(4) 0.016(3) 0.026(4) 0.006(3) 0.004(3) 0.000(3)
C63 0.022(4) 0.029(4) 0.029(4) 0.016(3) 0.006(3) 0.004(3)
C64 0.019(3) 0.023(4) 0.026(4) 0.010(3) 0.011(3) 0.005(3)
C65 0.024(3) 0.017(3) 0.019(3) 0.005(3) 0.005(3) 0.007(3)
C70 0.022(3) 0.015(3) 0.013(3) 0.004(2) 0.003(3) 0.006(3)
C71 0.027(4) 0.023(4) 0.017(3) 0.006(3) 0.009(3) 0.010(3)
C72 0.032(4) 0.024(4) 0.019(3) 0.001(3) 0.006(3) 0.015(3)
C73 0.027(4) 0.040(4) 0.016(3) 0.003(3) 0.007(3) 0.020(3)
C74 0.017(3) 0.037(4) 0.013(3) 0.008(3) 0.002(3) 0.008(3)
C75 0.020(3) 0.016(3) 0.014(3) 0.002(2) 0.000(3) 0.001(3)
C80 0.024(3) 0.014(3) 0.016(3) 0.004(2) 0.008(3) 0.004(3)
C81 0.023(3) 0.015(3) 0.021(3) 0.006(3) 0.011(3) 0.005(3)
C82 0.026(4) 0.020(3) 0.019(4) 0.003(3) 0.003(3) 0.000(3)
C83 0.034(4) 0.015(3) 0.019(3) 0.003(3) 0.010(3) 0.000(3)
C84 0.041(4) 0.023(4) 0.023(4) 0.012(3) 0.016(3) 0.013(3)
C85 0.025(4) 0.018(3) 0.016(3) 0.004(3) 0.007(3) 0.002(3)
C90 0.018(3) 0.017(3) 0.016(3) 0.000(2) 0.004(2) 0.007(3)
C91 0.018(3) 0.024(4) 0.019(3) 0.003(3) 0.004(3) 0.005(3)
C92 0.034(4) 0.028(4) 0.016(3) 0.009(3) 0.009(3) 0.014(3)
C93 0.023(4) 0.041(4) 0.016(3) 0.004(3) 0.003(3) 0.015(3)
C94 0.021(4) 0.033(4) 0.023(4) 0.003(3) 0.009(3) 0.004(3)
C95 0.026(4) 0.026(4) 0.015(3) 0.006(3) 0.008(3) 0.009(3)

loop_
_atom_type_symbol
_atom_type_description
_atom_type_scat_dispersion_real
_atom_type_scat_dispersion_imag
_atom_type_scat_source
C C 0.0033 0.0016 'International Tables Vol C Tables 4.2.6.8 and 6.1.1.4'
H H 0.0000 0.0000 'International Tables Vol C Tables 4.2.6.8 and 6.1.1.4'
Al Al 0.0645 0.0514 'International Tables Vol C Tables 4.2.6.8 and 6.1.1.4'
F F 0.0171 0.0103 'International Tables Vol C Tables 4.2.6.8 and 6.1.1.4'
Fe Fe 0.3463 0.8444 'International Tables Vol C Tables 4.2.6.8 and 6.1.1.4'
O O 0.0106 0.0060 'International Tables Vol C Tables 4.2.6.8 and 6.1.1.4'

loop_
_geom_angle_atom_site_label_1
_geom_angle_atom_site_label_2
_geom_angle_atom_site_label_3
_geom_angle
C100 Fe01 C101 39.1(4)
C100 Fe01 C102 65.3(4)
C100 Fe01 C103 65.6(4)
C100 Fe01 C105 132.7(4)
C100 Fe01 C106 111.4(4)
C100 Fe01 C108 149.0(4)
C101 Fe01 C102 39.1(4)
C101 Fe01 C105 112.4(4)
C101 Fe01 C106 119.4(4)
C101 Fe01 C108 170.5(5)
C102 Fe01 C105 120.6(4)
C102 Fe01 C106 151.0(4)
C103 Fe01 C101 65.9(4)
C103 Fe01 C102 39.2(4)
C103 Fe01 C105 151.3(4)
C103 Fe01 C106 168.6(5)
C103 Fe01 C108 110.7(4)
C104 Fe01 C100 39.5(3)
C104 Fe01 C101 66.6(4)
C104 Fe01 C102 66.4(4)
C104 Fe01 C103 39.7(4)
C104 Fe01 C105 168.7(4)
C104 Fe01 C106 131.0(4)
C104 Fe01 C108 117.1(4)
C105 Fe01 C106 38.7(4)
C107 Fe01 C100 118.3(4)
C107 Fe01 C101 150.2(4)
C107 Fe01 C102 168.5(4)
C107 Fe01 C103 130.6(4)
C107 Fe01 C104 108.9(4)
C107 Fe01 C105 66.0(4)
C107 Fe01 C106 39.9(4)
C107 Fe01 C108 38.7(4)
C108 Fe01 C102 132.8(4)
C108 Fe01 C105 65.9(3)
C108 Fe01 C106 65.7(4)
C109 Fe01 C100 170.4(4)
C109 Fe01 C101 133.3(4)
C109 Fe01 C102 112.5(4)
C109 Fe01 C103 119.3(4)
C109 Fe01 C104 149.5(4)
C109 Fe01 C105 39.3(4)
C109 Fe01 C106 65.6(4)
C109 Fe01 C107 65.8(4)
C109 Fe01 C108 39.5(4)
Fe01 C100 H100 125.7
C101 C100 Fe01 70.5(5)
C101 C100 H100 125.3
C101 C100 C104 109.4(8)
C104 C100 Fe01 70.1(5)
C104 C100 H100 125.3
Fe01 C101 H101 124.4
C100 C101 Fe01 70.4(5)
C100 C101 H101 126.3
C100 C101 C102 107.4(9)
C102 C101 Fe01 70.5(5)
C102 C101 H101 126.3
Fe01 C102 H102 125.1
C101 C102 Fe01 70.4(5)
C101 C102 H102 125.8
C101 C102 C103 108.5(9)
C103 C102 Fe01 70.4(5)
C103 C102 H102 125.8
Fe01 C103 H103 125.3
C102 C103 Fe01 70.4(5)
C102 C103 H103 125.8
C102 C103 C104 108.4(8)
C104 C103 Fe01 70.0(5)
C104 C103 H103 125.8
Fe01 C104 H104 124.1
C100 C104 Fe01 70.4(5)
C100 C104 C103 106.3(9)
C100 C104 H104 126.8
C103 C104 Fe01 70.3(5)
C103 C104 H104 126.8
Fe01 C105 H105 125.2
C106 C105 Fe01 70.7(5)
C106 C105 H105 126.0
C106 C105 C109 108.1(9)
C109 C105 Fe01 69.8(5)
C109 C105 H105 126.0
Fe01 C106 H106 125.4
C105 C106 Fe01 70.6(5)
C105 C106 H106 126.1
C105 C106 C107 107.9(9)
C107 C106 Fe01 69.5(5)
C107 C106 H106 126.1
Fe01 C107 H107 124.0
C106 C107 Fe01 70.6(5)
C106 C107 H107 126.1
C108 C107 Fe01 70.9(6)
C108 C107 C106 107.9(9)
C108 C107 H107 126.1
Fe01 C108 H108 125.4
C107 C108 Fe01 70.4(5)
C107 C108 H108 125.9
C107 C108 C109 108.2(8)
C109 C108 Fe01 69.9(5)
C109 C108 H108 125.9
Fe01 C109 H109 124.1
C105 C109 Fe01 70.9(5)
C105 C109 C108 107.9(9)
C105 C109 H109 126.0
C108 C109 Fe01 70.6(5)
C108 C109 H109 126.0
F1 Al1 O1 109.4(2)
F1 Al1 O2 108.4(2)
F1 Al1 O3 109.1(2)
O2 Al1 O1 109.5(2)
O2 Al1 O3 110.6(2)
O3 Al1 O1 109.9(2)
C1 O1 Al1 132.8(4)
C2 O2 Al1 136.7(4)
C3 O3 Al1 136.4(4)
O1 C1 C10 107.7(5)
O1 C1 C20 106.0(5)
O1 C1 C30 111.3(5)
C20 C1 C10 111.2(5)
C30 C1 C10 106.3(5)
C30 C1 C20 114.3(5)
O2 C2 C40 108.0(5)
O2 C2 C50 105.7(5)
O2 C2 C60 112.0(5)
C50 C2 C40 113.2(5)
C50 C2 C60 112.4(5)
C60 C2 C40 105.5(5)
O3 C3 C70 107.8(5)
O3 C3 C80 106.0(5)
O3 C3 C90 111.8(5)
C80 C3 C70 113.8(5)
C80 C3 C90 112.4(5)
C90 C3 C70 105.1(5)
C11 C10 C1 119.7(5)
C15 C10 C1 125.9(6)
C15 C10 C11 114.4(6)
F11 C11 C10 121.0(6)
F11 C11 C12 116.8(6)
C12 C11 C10 122.1(6)
F12 C12 C11 119.5(6)
F12 C12 C13 119.5(6)
C13 C12 C11 121.0(6)
F13 C13 C12 120.8(6)
F13 C13 C14 120.5(6)
C12 C13 C14 118.6(6)
F14 C14 C13 120.1(6)
F14 C14 C15 121.3(6)
C15 C14 C13 118.6(6)
F15 C15 C10 121.1(6)
F15 C15 C14 113.7(6)
C14 C15 C10 125.1(6)
C21 C20 C1 118.3(5)
C21 C20 C25 115.3(6)
C25 C20 C1 125.0(6)
F21 C21 C20 121.2(6)
F21 C21 C22 116.3(6)
C22 C21 C20 122.4(6)
F22 C22 C21 119.4(6)
F22 C22 C23 119.8(6)
C23 C22 C21 120.7(6)
F23 C23 C22 120.5(6)
F23 C23 C24 120.7(6)
C22 C23 C24 118.7(6)
F24 C24 C23 120.4(6)
F24 C24 C25 119.5(6)
C23 C24 C25 120.1(6)
F25 C25 C20 122.1(6)
F25 C25 C24 115.3(5)
C24 C25 C20 122.7(6)
C31 C30 C1 121.4(6)
C35 C30 C1 123.5(6)
C35 C30 C31 115.1(6)
F31 C31 C30 119.3(6)
F31 C31 C32 117.4(6)
C32 C31 C30 123.3(7)
F32 C32 C31 119.6(7)
F32 C32 C33 120.7(7)
C33 C32 C31 119.7(7)
F33 C33 C32 119.9(7)
F33 C33 C34 121.0(8)
C34 C33 C32 119.1(7)
F34 C34 C33 120.0(7)
F34 C34 C35 118.5(7)
C33 C34 C35 121.5(7)
F35 C35 C30 123.2(6)
F35 C35 C34 115.7(6)
C34 C35 C30 121.2(6)
C41 C40 C2 118.6(5)
C45 C40 C2 126.1(5)
C45 C40 C41 115.3(6)
F41 C41 C40 121.9(5)
F41 C41 C42 115.6(6)
C42 C41 C40 122.5(6)
F42 C42 C41 119.8(6)
F42 C42 C43 120.7(6)
C43 C42 C41 119.5(6)
F43 C43 C42 119.3(6)
F43 C43 C44 121.4(6)
C44 C43 C42 119.4(6)
F44 C44 C43 119.9(6)
F44 C44 C45 119.2(6)
C43 C44 C45 120.9(6)
F45 C45 C40 121.3(5)
F45 C45 C44 116.4(6)
C44 C45 C40 122.4(6)
C51 C50 C2 119.6(5)
C55 C50 C2 124.8(6)
C55 C50 C51 114.6(6)
F51 C51 C50 120.4(6)
F51 C51 C52 116.3(6)
C52 C51 C50 123.2(6)
F52 C52 C51 120.0(6)
F52 C52 C53 119.3(6)
C53 C52 C51 120.7(6)
F53 C53 C52 120.8(6)
F53 C53 C54 121.3(6)
C52 C53 C54 117.9(6)
F54 C54 C53 120.2(6)
F54 C54 C55 119.6(6)
C55 C54 C53 120.2(6)
F55 C55 C50 122.4(6)
F55 C55 C54 114.3(5)
C54 C55 C50 123.3(6)
C61 C60 C2 124.1(5)
C65 C60 C2 120.8(6)
C65 C60 C61 115.0(6)
F61 C61 C60 122.3(6)
F61 C61 C62 115.3(6)
C62 C61 C60 122.4(6)
F62 C62 C61 120.4(6)
F62 C62 C63 118.9(6)
C63 C62 C61 120.7(7)
F63 C63 C62 121.5(7)
F63 C63 C64 119.9(6)
C62 C63 C64 118.6(7)
F64 C64 C63 119.8(6)
F64 C64 C65 120.7(6)
C65 C64 C63 119.5(6)
F65 C65 C60 119.5(6)
F65 C65 C64 116.7(6)
C64 C65 C60 123.7(6)
C71 C70 C3 117.0(6)
C75 C70 C3 128.1(6)
C75 C70 C71 114.9(6)
F71 C71 C70 121.2(6)
F71 C71 C72 117.2(6)
C72 C71 C70 121.6(6)
F72 C72 C71 119.1(7)
F72 C72 C73 119.9(6)
C71 C72 C73 121.0(6)
F73 C73 C72 120.1(7)
F73 C73 C74 121.2(7)
C74 C73 C72 118.7(6)
F74 C74 C73 119.8(6)
F74 C74 C75 119.6(6)
C73 C74 C75 120.6(6)
F75 C75 C70 120.9(5)
F75 C75 C74 115.9(6)
C74 C75 C70 123.2(6)
C81 C80 C3 118.9(5)
C85 C80 C3 125.1(6)
C85 C80 C81 114.4(6)
F81 C81 C80 119.5(6)
F81 C81 C82 116.2(6)
C82 C81 C80 124.2(6)
F82 C82 C81 121.1(6)
F82 C82 C83 119.3(6)
C81 C82 C83 119.4(7)
F83 C83 C82 119.5(6)
F83 C83 C84 121.9(6)
C84 C83 C82 118.6(6)
F84 C84 C83 119.4(7)
F84 C84 C85 119.4(7)
C83 C84 C85 121.2(6)
F85 C85 C80 122.0(6)
F85 C85 C84 115.8(6)
C84 C85 C80 122.2(7)
C91 C90 C3 120.4(6)
C91 C90 C95 114.7(6)
C95 C90 C3 124.9(6)
F91 C91 C90 118.8(6)
F91 C91 C92 117.1(6)
C92 C91 C90 124.0(6)
F92 C92 C91 119.9(7)
F92 C92 C93 121.1(6)
C93 C92 C91 119.0(6)
F93 C93 C92 120.3(6)
F93 C93 C94 120.3(7)
C92 C93 C94 119.4(6)
F94 C94 C93 119.4(6)
F94 C94 C95 120.0(6)
C93 C94 C95 120.6(7)
F95 C95 C90 123.2(6)
F95 C95 C94 114.8(6)
C94 C95 C90 122.0(6)

loop_
_geom_bond_atom_site_label_1
_geom_bond_atom_site_label_2
_geom_bond_distance
Fe01 C100 2.080(8)
Fe01 C101 2.080(8)
Fe01 C102 2.081(8)
Fe01 C103 2.080(8)
Fe01 C104 2.076(8)
Fe01 C105 2.088(8)
Fe01 C106 2.088(9)
Fe01 C107 2.074(9)
Fe01 C108 2.081(8)
Fe01 C109 2.073(8)
C100 H100 0.9500
C100 C101 1.392(13)
C100 C104 1.404(12)
C101 H101 0.9500
C101 C102 1.394(14)
C102 H102 0.9500
C102 C103 1.396(15)
C103 H103 0.9500
C103 C104 1.410(15)
C104 H104 0.9500
C105 H105 0.9500
C105 C106 1.384(15)
C105 C109 1.400(14)
C106 H106 0.9500
C106 C107 1.419(13)
C107 H107 0.9500
C107 C108 1.377(15)
C108 H108 0.9500
C108 C109 1.404(15)
C109 H109 0.9500
Al1 F1 1.681(4)
Al1 O1 1.743(5)
Al1 O2 1.732(4)
Al1 O3 1.739(5)
F11 C11 1.330(8)
F12 C12 1.338(8)
F13 C13 1.323(8)
F14 C14 1.331(8)
F15 C15 1.358(8)
F21 C21 1.333(7)
F22 C22 1.351(8)
F23 C23 1.338(8)
F24 C24 1.339(7)
F25 C25 1.343(8)
F31 C31 1.329(8)
F32 C32 1.343(8)
F33 C33 1.341(8)
F34 C34 1.350(9)
F35 C35 1.324(8)
F41 C41 1.333(7)
F42 C42 1.330(8)
F43 C43 1.343(7)
F44 C44 1.345(7)
F45 C45 1.336(7)
F51 C51 1.340(7)
F52 C52 1.343(8)
F53 C53 1.325(8)
F54 C54 1.339(7)
F55 C55 1.350(8)
F61 C61 1.333(7)
F62 C62 1.320(8)
F63 C63 1.329(8)
F64 C64 1.343(8)
F65 C65 1.336(8)
F71 C71 1.324(8)
F72 C72 1.347(8)
F73 C73 1.342(7)
F74 C74 1.346(8)
F75 C75 1.361(8)
F81 C81 1.345(7)
F82 C82 1.337(8)
F83 C83 1.337(8)
F84 C84 1.352(8)
F85 C85 1.350(8)
F91 C91 1.354(8)
F92 C92 1.341(8)
F93 C93 1.349(8)
F94 C94 1.347(8)
F95 C95 1.336(8)
O1 C1 1.401(7)
O2 C2 1.388(7)
O3 C3 1.386(7)
C1 C10 1.561(8)
C1 C20 1.550(9)
C1 C30 1.541(9)
C2 C40 1.566(8)
C2 C50 1.556(9)
C2 C60 1.557(9)
C3 C70 1.559(8)
C3 C80 1.536(9)
C3 C90 1.558(9)
C10 C11 1.407(10)
C10 C15 1.381(9)
C11 C12 1.378(10)
C12 C13 1.376(10)
C13 C14 1.397(10)
C14 C15 1.369(9)
C20 C21 1.386(9)
C20 C25 1.390(9)
C21 C22 1.381(10)
C22 C23 1.363(10)
C23 C24 1.377(10)
C24 C25 1.379(10)
C30 C31 1.404(9)
C30 C35 1.402(10)
C31 C32 1.375(10)
C32 C33 1.368(12)
C33 C34 1.367(12)
C34 C35 1.386(10)
C40 C41 1.393(9)
C40 C45 1.389(9)
C41 C42 1.387(9)
C42 C43 1.374(10)
C43 C44 1.354(10)
C44 C45 1.373(9)
C50 C51 1.389(10)
C50 C55 1.385(9)
C51 C52 1.372(9)
C52 C53 1.372(9)
C53 C54 1.385(10)
C54 C55 1.374(10)
C60 C61 1.392(9)
C60 C65 1.387(9)
C61 C62 1.386(10)
C62 C63 1.367(10)
C63 C64 1.391(11)
C64 C65 1.375(10)
C70 C71 1.418(9)
C70 C75 1.378(9)
C71 C72 1.368(9)
C72 C73 1.376(11)
C73 C74 1.359(11)
C74 C75 1.375(9)
C80 C81 1.395(10)
C80 C85 1.395(9)
C81 C82 1.349(10)
C82 C83 1.393(10)
C83 C84 1.359(11)
C84 C85 1.372(10)
C90 C91 1.388(9)
C90 C95 1.389(10)
C91 C92 1.384(10)
C92 C93 1.357(11)
C93 C94 1.375(10)
C94 C95 1.383(10)
